data_7241923
loop_
_publ_author_name
'Mohanty, Aurobinda'
'Singh, Udai P.'
'Ghorai, Arijit'
'Banerjee, Susanta'
'Butcher, R. J.'

_publ_section_title
;
 Metal--organic frameworks derived from a semi-rigid anthracene-based
 ligand and sulfonates: proton conductivity and dye degradation studies
;
_journal_issue 3
_journal_name_full CrystEngComm
_journal_page_first 684
_journal_page_last 693
_journal_paper_doi 10.1039/D0CE01275K
_journal_volume 23
_journal_year 2021
_chemical_formula_moiety 'C52 H41 Cu N4 O5, C10 H6 O6 S2'
_chemical_formula_sum 'C62 H48 Cu N4 O11 S2'
_chemical_formula_weight 1152.70
_space_group_crystal_system orthorhombic
_space_group_IT_number 62
_space_group_name_Hall '-P 2ac 2n'
_space_group_name_H-M_alt 'P n m a'
_atom_sites_solution_hydrogens mixed
_audit_creation_method SHELXL-2018/3
_audit_update_record
;
2020-08-20 deposited with the CCDC.	2020-11-26 downloaded from the CCDC.
;
_cell_angle_alpha 90
_cell_angle_beta 90
_cell_angle_gamma 90
_cell_formula_units_Z 4
_cell_length_a 18.410(9)
_cell_length_b 30.209(14)
_cell_length_c 12.589(6)
_cell_measurement_reflns_used 17784
_cell_measurement_temperature 296(2)
_cell_measurement_theta_max 29.076
_cell_measurement_theta_min 2.8330
_cell_volume 7001(6)
_computing_cell_refinement 'SAINT v7.68A (Bruker, 2009)'
_computing_structure_refinement 'SHELXL-2018/3 (Sheldrick, 2018)'
_computing_structure_solution 'ShelXT (Sheldrick, 2015)'
_diffrn_ambient_temperature 296(2)
_diffrn_measured_fraction_theta_full 0.991
_diffrn_measured_fraction_theta_max 0.987
_diffrn_measurement_device_type 'Bruker APEX-II CCD'
_diffrn_measurement_method '\f and \w scans'
_diffrn_radiation_type MoK\a
_diffrn_radiation_wavelength 0.71073
_diffrn_reflns_av_R_equivalents 0.0980
_diffrn_reflns_av_unetI/netI 0.0490
_diffrn_reflns_Laue_measured_fraction_full 0.991
_diffrn_reflns_Laue_measured_fraction_max 0.987
_diffrn_reflns_limit_h_max 22
_diffrn_reflns_limit_h_min -22
_diffrn_reflns_limit_k_max 36
_diffrn_reflns_limit_k_min -36
_diffrn_reflns_limit_l_max 15
_diffrn_reflns_limit_l_min -15
_diffrn_reflns_number 83667
_diffrn_reflns_point_group_measured_fraction_full 0.991
_diffrn_reflns_point_group_measured_fraction_max 0.987
_diffrn_reflns_theta_full 25.242
_diffrn_reflns_theta_max 25.322
_diffrn_reflns_theta_min 2.998
_exptl_absorpt_coefficient_mu 0.424
_exptl_absorpt_correction_T_max 1.00000
_exptl_absorpt_correction_T_min 0.85170
_exptl_absorpt_correction_type multi-scan
_exptl_crystal_colour yellow
_exptl_crystal_density_diffrn 1.094
_exptl_crystal_description rod
_exptl_crystal_F_000 2388
_exptl_crystal_size_max 0.26
_exptl_crystal_size_mid 0.19
_exptl_crystal_size_min 0.13
_refine_diff_density_max 0.564
_refine_diff_density_min -0.576
_refine_diff_density_rms 0.067
_refine_ls_extinction_method none
_refine_ls_goodness_of_fit_ref 1.030
_refine_ls_hydrogen_treatment mixed
_refine_ls_matrix_type full
_refine_ls_number_parameters 367
_refine_ls_number_reflns 6437
_refine_ls_number_restraints 2
_refine_ls_restrained_S_all 1.030
_refine_ls_R_factor_all 0.0822
_refine_ls_R_factor_gt 0.0538
_refine_ls_shift/su_max 0.001
_refine_ls_shift/su_mean 0.000
_refine_ls_structure_factor_coef Fsqd
_refine_ls_weighting_details 'w=1/[\s^2^(Fo^2^)+(0.1065P)^2^+0.3651P] where P=(Fo^2^+2Fc^2^)/3'
_refine_ls_weighting_scheme calc
_refine_ls_wR_factor_gt 0.1503
_refine_ls_wR_factor_ref 0.1702
_reflns_Friedel_coverage 0.000
_reflns_number_gt 4454
_reflns_number_total 6437
_reflns_threshold_expression 'I > 2\s(I)'
_cod_data_source_file d0ce01275k2.cif
_cod_data_source_block shelx
_cod_depositor_comments 'Adding full bibliography for 7241923--7241927.cif.'
_cod_database_code 7241923
_shelx_shelxl_version_number 2018/3
_shelx_space_group_comment
;
The symmetry employed for this shelxl refinement is uniquely defined
by the following loop, which should always be used as a source of
symmetry information in preference to the above space-group names.
They are only intended as comments.
;

loop_
_space_group_symop_operation_xyz
'x, y, z'
'-x+1/2, -y, z+1/2'
'x+1/2, -y+1/2, -z+1/2'
'-x, y+1/2, -z'
'-x, -y, -z'
'x-1/2, y, -z-1/2'
'-x-1/2, y-1/2, z-1/2'
'x, -y-1/2, z'

loop_
_atom_site_label
_atom_site_type_symbol
_atom_site_fract_x
_atom_site_fract_y
_atom_site_fract_z
_atom_site_U_iso_or_equiv
_atom_site_adp_type
_atom_site_occupancy
_atom_site_site_symmetry_order
_atom_site_calc_flag
_atom_site_refinement_flags_posn
_atom_site_refinement_flags_adp
_atom_site_refinement_flags_occupancy
_atom_site_disorder_assembly
_atom_site_disorder_group
Cu1 Cu 0.81357(3) 0.750000 0.86478(4) 0.04382(19) Uani 1 2 d DS T P . .
O1 O 0.83425(11) 0.70535(6) 0.96947(18) 0.0540(6) Uani 1 1 d . . . . .
O1W O 0.9361(3) 0.750000 0.8167(4) 0.0905(12) Uani 1 2 d DS T P . .
H1W1 H 0.9691(5) 0.750000 0.8602(16) 0.11(3) Uiso 1 2 d DS . P . .
O2 O 0.27231(12) 0.70664(6) 0.73082(19) 0.0597(6) Uani 1 1 d . . . . .
N1 N 0.70172(12) 0.60571(7) 1.0664(2) 0.0441(6) Uani 1 1 d . . . . .
N2 N 0.34639(12) 0.58938(7) 0.84619(19) 0.0416(5) Uani 1 1 d . . . . .
C1 C 0.79121(16) 0.67467(9) 1.0007(2) 0.0434(7) Uani 1 1 d . . . . .
C2 C 0.71556(18) 0.67639(10) 0.9907(3) 0.0652(10) Uani 1 1 d . . . . .
H2A H 0.693806 0.701382 0.961624 0.078 Uiso 1 1 calc R U . . .
C3 C 0.67384(17) 0.64228(12) 1.0229(3) 0.0704(11) Uani 1 1 d . . . . .
H3A H 0.623763 0.644266 1.014405 0.084 Uiso 1 1 calc R U . . .
C4 C 0.77368(16) 0.60333(10) 1.0775(3) 0.0545(8) Uani 1 1 d . . . . .
H4A H 0.793980 0.578037 1.107374 0.065 Uiso 1 1 calc R U . . .
C5 C 0.81736(16) 0.63620(10) 1.0470(3) 0.0560(9) Uani 1 1 d . . . . .
H5A H 0.867152 0.633212 1.057285 0.067 Uiso 1 1 calc R U . . .
C6 C 0.65571(16) 0.56806(11) 1.1028(3) 0.0541(8) Uani 1 1 d . . . . .
H6A H 0.647063 0.571103 1.178495 0.065 Uiso 1 1 calc R U . . .
H6B H 0.682067 0.540639 1.091772 0.065 Uiso 1 1 calc R U . . .
C7 C 0.58406(16) 0.56519(10) 1.0468(2) 0.0479(7) Uani 1 1 d . . . . .
C8 C 0.58077(15) 0.54633(9) 0.9463(2) 0.0451(7) Uani 1 1 d . . . . .
C9 C 0.64475(18) 0.53288(11) 0.8911(3) 0.0555(8) Uani 1 1 d . . . . .
H9A H 0.689895 0.537604 0.922219 0.067 Uiso 1 1 calc R U . . .
C10 C 0.64125(19) 0.51359(13) 0.7954(3) 0.0656(9) Uani 1 1 d . . . . .
H10A H 0.683805 0.505384 0.760846 0.079 Uiso 1 1 calc R U . . .
C11 C 0.57392(19) 0.50569(13) 0.7471(3) 0.0678(10) Uani 1 1 d . . . . .
H11A H 0.571900 0.491364 0.681794 0.081 Uiso 1 1 calc R U . . .
C12 C 0.51199(17) 0.51881(11) 0.7951(2) 0.0532(8) Uani 1 1 d . . . . .
H12A H 0.467911 0.513788 0.761063 0.064 Uiso 1 1 calc R U . . .
C13 C 0.51187(16) 0.53991(9) 0.8953(2) 0.0424(7) Uani 1 1 d . . . . .
C14 C 0.44800(15) 0.55402(9) 0.9449(2) 0.0411(6) Uani 1 1 d . . . . .
C15 C 0.45183(16) 0.57568(10) 1.0440(2) 0.0478(7) Uani 1 1 d . . . . .
C16 C 0.38877(19) 0.59199(12) 1.0950(3) 0.0629(9) Uani 1 1 d . . . . .
H16A H 0.343483 0.588052 1.063620 0.075 Uiso 1 1 calc R U . . .
C17 C 0.3941(2) 0.61308(16) 1.1883(3) 0.0892(13) Uani 1 1 d . . . . .
H17A H 0.352020 0.623317 1.220943 0.107 Uiso 1 1 calc R U . . .
C18 C 0.4607(2) 0.62015(16) 1.2378(3) 0.0936(14) Uani 1 1 d . . . . .
H18A H 0.462769 0.636047 1.301032 0.112 Uiso 1 1 calc R U . . .
C19 C 0.5221(2) 0.60403(14) 1.1946(3) 0.0757(11) Uani 1 1 d . . . . .
H19A H 0.566030 0.607848 1.229935 0.091 Uiso 1 1 calc R U . . .
C20 C 0.52103(17) 0.58126(10) 1.0957(2) 0.0517(8) Uani 1 1 d . . . . .
C21 C 0.37500(15) 0.54755(9) 0.8938(2) 0.0442(7) Uani 1 1 d . . . . .
H21A H 0.378989 0.525215 0.838720 0.053 Uiso 1 1 calc R U . . .
H21B H 0.340899 0.536852 0.946601 0.053 Uiso 1 1 calc R U . . .
C22 C 0.38974(17) 0.61443(10) 0.7850(3) 0.0573(9) Uani 1 1 d . . . . .
H22A H 0.436935 0.604990 0.771527 0.069 Uiso 1 1 calc R U . . .
C23 C 0.36654(17) 0.65305(10) 0.7423(3) 0.0607(9) Uani 1 1 d . . . . .
H23A H 0.397506 0.669261 0.698757 0.073 Uiso 1 1 calc R U . . .
C24 C 0.29641(16) 0.66887(9) 0.7629(3) 0.0496(7) Uani 1 1 d . . . . .
C25 C 0.25200(19) 0.64019(13) 0.8217(4) 0.0762(12) Uani 1 1 d . . . . .
H25A H 0.203738 0.647762 0.833819 0.091 Uiso 1 1 calc R U . . .
C26 C 0.27810(18) 0.60180(12) 0.8610(3) 0.0667(10) Uani 1 1 d . . . . .
H26A H 0.247239 0.583503 0.899655 0.080 Uiso 1 1 calc R U . . .
S1 S 0.32693(4) 0.47203(3) 0.57930(7) 0.0558(2) Uani 1 1 d . . . . .
O5 O 0.30008(13) 0.42776(9) 0.5930(3) 0.0855(8) Uani 1 1 d . . . . .
O6 O 0.29054(12) 0.49506(9) 0.49495(18) 0.0714(7) Uani 1 1 d . . . . .
O7 O 0.33029(11) 0.49664(9) 0.67686(18) 0.0684(7) Uani 1 1 d . . . . .
C53 C 0.41813(15) 0.46605(10) 0.5348(2) 0.0466(7) Uani 1 1 d . . . . .
C54 C 0.46464(14) 0.50355(10) 0.5200(2) 0.0422(7) Uani 1 1 d . . . . .
C55 C 0.44223(16) 0.54703(10) 0.5439(2) 0.0501(7) Uani 1 1 d . . . . .
H55A H 0.395575 0.552006 0.569527 0.060 Uiso 1 1 calc R U . . .
C56 C 0.48789(18) 0.58158(12) 0.5298(3) 0.0611(9) Uani 1 1 d . . . . .
H56A H 0.472873 0.609936 0.548496 0.073 Uiso 1 1 d R U . . .
C57 C 0.44192(17) 0.42492(11) 0.5096(3) 0.0562(8) Uani 1 1 d . . . . .
H57A H 0.411384 0.400743 0.519693 0.067 Uiso 1 1 d R U . . .

loop_
_atom_site_aniso_label
_atom_site_aniso_U_11
_atom_site_aniso_U_22
_atom_site_aniso_U_33
_atom_site_aniso_U_23
_atom_site_aniso_U_13
_atom_site_aniso_U_12
Cu1 0.0506(3) 0.0267(3) 0.0542(3) 0.000 0.0060(2) 0.000
O1 0.0534(12) 0.0378(11) 0.0708(14) 0.0117(10) -0.0063(10) -0.0115(9)
O1W 0.077(3) 0.069(3) 0.125(4) 0.000 0.028(3) 0.000
O2 0.0640(14) 0.0399(12) 0.0752(16) 0.0144(11) 0.0104(12) 0.0105(10)
N1 0.0423(13) 0.0344(12) 0.0556(14) 0.0134(11) -0.0066(11) -0.0051(10)
N2 0.0398(13) 0.0365(13) 0.0485(13) 0.0118(10) -0.0029(11) -0.0012(10)
C1 0.0462(16) 0.0316(14) 0.0525(17) 0.0021(12) -0.0039(14) -0.0025(12)
C2 0.0486(18) 0.0438(18) 0.103(3) 0.0351(18) -0.0029(19) 0.0026(14)
C3 0.0391(17) 0.062(2) 0.111(3) 0.036(2) -0.0061(18) -0.0031(15)
C4 0.0447(18) 0.0424(16) 0.076(2) 0.0220(16) -0.0156(16) -0.0022(13)
C5 0.0398(17) 0.0457(17) 0.082(2) 0.0184(16) -0.0108(16) -0.0044(13)
C6 0.0515(18) 0.0494(18) 0.0615(19) 0.0227(15) -0.0130(15) -0.0189(15)
C7 0.0470(17) 0.0477(17) 0.0491(17) 0.0153(14) -0.0062(14) -0.0141(14)
C8 0.0434(16) 0.0416(16) 0.0504(17) 0.0171(13) -0.0020(13) -0.0030(12)
C9 0.0463(18) 0.0584(19) 0.062(2) 0.0184(16) -0.0035(15) 0.0030(15)
C10 0.059(2) 0.080(2) 0.058(2) 0.0137(18) 0.0072(17) 0.0188(18)
C11 0.069(2) 0.088(3) 0.0471(19) 0.0083(18) -0.0064(17) 0.0150(19)
C12 0.0486(18) 0.066(2) 0.0450(17) 0.0106(15) -0.0059(14) 0.0041(15)
C13 0.0473(16) 0.0389(15) 0.0412(15) 0.0147(12) -0.0040(13) -0.0046(12)
C14 0.0413(15) 0.0392(15) 0.0427(15) 0.0134(12) -0.0030(13) -0.0032(12)
C15 0.0455(17) 0.0500(17) 0.0478(17) 0.0111(13) -0.0007(14) -0.0063(14)
C16 0.055(2) 0.079(2) 0.054(2) 0.0004(18) 0.0033(16) -0.0026(18)
C17 0.076(3) 0.120(4) 0.072(3) -0.014(3) 0.017(2) 0.009(3)
C18 0.084(3) 0.131(4) 0.066(3) -0.032(3) -0.001(2) -0.009(3)
C19 0.072(2) 0.099(3) 0.056(2) -0.011(2) -0.0044(19) -0.020(2)
C20 0.0542(19) 0.0541(19) 0.0468(17) 0.0083(14) -0.0052(15) -0.0144(15)
C21 0.0431(16) 0.0361(15) 0.0534(17) 0.0125(13) -0.0018(13) -0.0033(12)
C22 0.0429(17) 0.0549(19) 0.074(2) 0.0260(17) 0.0115(16) 0.0059(14)
C23 0.0532(19) 0.0486(18) 0.080(2) 0.0290(17) 0.0129(17) 0.0038(15)
C24 0.0552(18) 0.0374(16) 0.0561(18) 0.0088(14) 0.0010(15) 0.0036(13)
C25 0.0492(19) 0.073(2) 0.106(3) 0.040(2) 0.018(2) 0.0140(18)
C26 0.0410(18) 0.061(2) 0.098(3) 0.0384(19) 0.0101(18) -0.0011(16)
S1 0.0378(4) 0.0764(6) 0.0532(5) -0.0090(4) -0.0009(3) -0.0030(4)
O5 0.0545(15) 0.0837(18) 0.118(2) -0.0094(17) 0.0145(15) -0.0186(13)
O6 0.0424(12) 0.111(2) 0.0608(15) -0.0074(13) -0.0115(11) 0.0192(13)
O7 0.0506(13) 0.104(2) 0.0506(13) -0.0193(13) 0.0051(10) -0.0079(12)
C53 0.0370(16) 0.0569(18) 0.0459(17) -0.0016(14) -0.0044(12) 0.0016(13)
C54 0.0348(14) 0.0547(18) 0.0372(15) -0.0027(13) -0.0047(11) 0.0059(13)
C55 0.0403(16) 0.0562(19) 0.0537(18) -0.0017(15) -0.0002(14) 0.0070(14)
C56 0.056(2) 0.055(2) 0.073(2) -0.0060(17) -0.0018(17) 0.0128(16)
C57 0.0504(19) 0.0542(19) 0.064(2) 0.0018(16) -0.0010(16) -0.0039(15)

loop_
_atom_type_symbol
_atom_type_description
_atom_type_scat_dispersion_real
_atom_type_scat_dispersion_imag
_atom_type_scat_source
C C 0.0033 0.0016 'International Tables Vol C Tables 4.2.6.8 and 6.1.1.4'
H H 0.0000 0.0000 'International Tables Vol C Tables 4.2.6.8 and 6.1.1.4'
Cu Cu 0.3201 1.2651 'International Tables Vol C Tables 4.2.6.8 and 6.1.1.4'
N N 0.0061 0.0033 'International Tables Vol C Tables 4.2.6.8 and 6.1.1.4'
O O 0.0106 0.0060 'International Tables Vol C Tables 4.2.6.8 and 6.1.1.4'
S S 0.1246 0.1234 'International Tables Vol C Tables 4.2.6.8 and 6.1.1.4'

loop_
_geom_angle_atom_site_label_1
_geom_angle_atom_site_label_2
_geom_angle_atom_site_label_3
_geom_angle
_geom_angle_site_symmetry_1
_geom_angle_site_symmetry_3
_geom_angle_publ_flag
O1 Cu1 O1 89.03(14) 8_575 . ?
O1 Cu1 O2 168.17(9) 8_575 6_657 ?
O1 Cu1 O2 91.67(10) . 6_657 ?
O1 Cu1 O2 91.67(10) 8_575 3_566 ?
O1 Cu1 O2 168.17(9) . 3_566 ?
O2 Cu1 O2 85.26(13) 6_657 3_566 ?
O1 Cu1 O1W 89.23(12) 8_575 . ?
O1 Cu1 O1W 89.23(12) . . ?
O2 Cu1 O1W 102.59(13) 6_657 . ?
O2 Cu1 O1W 102.59(13) 3_566 . ?
C1 O1 Cu1 126.49(19) . . ?
Cu1 O1W H1W1 123.0(14) . . ?
C24 O2 Cu1 131.2(2) . 6_557 ?
C4 N1 C3 118.0(2) . . ?
C4 N1 C6 119.4(2) . . ?
C3 N1 C6 122.6(2) . . ?
C26 N2 C22 119.0(2) . . ?
C26 N2 C21 121.2(2) . . ?
C22 N2 C21 119.8(2) . . ?
O1 C1 C5 121.4(3) . . ?
O1 C1 C2 124.2(3) . . ?
C5 C1 C2 114.5(3) . . ?
C3 C2 C1 120.8(3) . . ?
C3 C2 H2A 119.6 . . ?
C1 C2 H2A 119.6 . . ?
N1 C3 C2 122.5(3) . . ?
N1 C3 H3A 118.8 . . ?
C2 C3 H3A 118.8 . . ?
C5 C4 N1 121.9(3) . . ?
C5 C4 H4A 119.1 . . ?
N1 C4 H4A 119.1 . . ?
C4 C5 C1 122.4(3) . . ?
C4 C5 H5A 118.8 . . ?
C1 C5 H5A 118.8 . . ?
N1 C6 C7 113.5(2) . . ?
N1 C6 H6A 108.9 . . ?
C7 C6 H6A 108.9 . . ?
N1 C6 H6B 108.9 . . ?
C7 C6 H6B 108.9 . . ?
H6A C6 H6B 107.7 . . ?
C8 C7 C20 120.4(3) . . ?
C8 C7 C6 119.4(3) . . ?
C20 C7 C6 120.2(3) . . ?
C7 C8 C9 121.6(3) . . ?
C7 C8 C13 120.1(3) . . ?
C9 C8 C13 118.3(3) . . ?
C10 C9 C8 121.5(3) . . ?
C10 C9 H9A 119.3 . . ?
C8 C9 H9A 119.3 . . ?
C9 C10 C11 120.5(3) . . ?
C9 C10 H10A 119.8 . . ?
C11 C10 H10A 119.8 . . ?
C12 C11 C10 120.2(3) . . ?
C12 C11 H11A 119.9 . . ?
C10 C11 H11A 119.9 . . ?
C11 C12 C13 122.2(3) . . ?
C11 C12 H12A 118.9 . . ?
C13 C12 H12A 118.9 . . ?
C14 C13 C12 122.5(3) . . ?
C14 C13 C8 120.2(3) . . ?
C12 C13 C8 117.3(3) . . ?
C13 C14 C15 119.6(3) . . ?
C13 C14 C21 121.4(3) . . ?
C15 C14 C21 118.9(3) . . ?
C14 C15 C16 121.4(3) . . ?
C14 C15 C20 119.9(3) . . ?
C16 C15 C20 118.7(3) . . ?
C17 C16 C15 120.2(4) . . ?
C17 C16 H16A 119.9 . . ?
C15 C16 H16A 119.9 . . ?
C16 C17 C18 122.0(4) . . ?
C16 C17 H17A 119.0 . . ?
C18 C17 H17A 119.0 . . ?
C19 C18 C17 120.2(4) . . ?
C19 C18 H18A 119.9 . . ?
C17 C18 H18A 119.9 . . ?
C18 C19 C20 121.1(4) . . ?
C18 C19 H19A 119.4 . . ?
C20 C19 H19A 119.4 . . ?
C7 C20 C19 122.7(3) . . ?
C7 C20 C15 119.6(3) . . ?
C19 C20 C15 117.7(3) . . ?
N2 C21 C14 112.1(2) . . ?
N2 C21 H21A 109.2 . . ?
C14 C21 H21A 109.2 . . ?
N2 C21 H21B 109.2 . . ?
C14 C21 H21B 109.2 . . ?
H21A C21 H21B 107.9 . . ?
N2 C22 C23 121.7(3) . . ?
N2 C22 H22A 119.1 . . ?
C23 C22 H22A 119.1 . . ?
C22 C23 C24 120.7(3) . . ?
C22 C23 H23A 119.6 . . ?
C24 C23 H23A 119.6 . . ?
O2 C24 C23 124.1(3) . . ?
O2 C24 C25 120.8(3) . . ?
C23 C24 C25 115.1(3) . . ?
C26 C25 C24 121.1(3) . . ?
C26 C25 H25A 119.4 . . ?
C24 C25 H25A 119.4 . . ?
N2 C26 C25 122.0(3) . . ?
N2 C26 H26A 119.0 . . ?
C25 C26 H26A 119.0 . . ?
O6 S1 O5 112.32(18) . . ?
O6 S1 O7 113.68(16) . . ?
O5 S1 O7 113.19(18) . . ?
O6 S1 C53 104.89(15) . . ?
O5 S1 C53 105.55(15) . . ?
O7 S1 C53 106.30(13) . . ?
C57 C53 C54 120.1(3) . . ?
C57 C53 S1 118.2(2) . . ?
C54 C53 S1 121.7(2) . . ?
C55 C54 C54 119.2(3) . 5_666 ?
C55 C54 C53 122.3(3) . . ?
C54 C54 C53 118.5(3) 5_666 . ?
C56 C55 C54 120.6(3) . . ?
C56 C55 H55A 119.7 . . ?
C54 C55 H55A 119.7 . . ?
C55 C56 C57 120.8(3) . 5_666 ?
C55 C56 H56A 119.5 . . ?
C57 C56 H56A 119.6 5_666 . ?
C53 C57 C56 120.7(3) . 5_666 ?
C53 C57 H57A 119.5 . . ?
C56 C57 H57A 119.8 5_666 . ?

loop_
_geom_bond_atom_site_label_1
_geom_bond_atom_site_label_2
_geom_bond_distance
_geom_bond_site_symmetry_2
_geom_bond_publ_flag
Cu1 O1 1.924(2) 8_575 ?
Cu1 O1 1.924(2) . ?
Cu1 O2 1.934(2) 6_657 ?
Cu1 O2 1.934(2) 3_566 ?
Cu1 O1W 2.335(4) . ?
O1 C1 1.281(3) . ?
O1W H1W1 0.820(10) . ?
O2 C24 1.289(3) . ?
N1 C4 1.334(4) . ?
N1 C3 1.336(4) . ?
N1 C6 1.491(4) . ?
N2 C26 1.325(4) . ?
N2 C22 1.343(4) . ?
N2 C21 1.494(3) . ?
C1 C5 1.387(4) . ?
C1 C2 1.399(4) . ?
C2 C3 1.347(4) . ?
C2 H2A 0.9300 . ?
C3 H3A 0.9300 . ?
C4 C5 1.334(4) . ?
C4 H4A 0.9300 . ?
C5 H5A 0.9300 . ?
C6 C7 1.498(4) . ?
C6 H6A 0.9700 . ?
C6 H6B 0.9700 . ?
C7 C8 1.389(4) . ?
C7 C20 1.400(5) . ?
C8 C9 1.427(4) . ?
C8 C13 1.435(4) . ?
C9 C10 1.339(5) . ?
C9 H9A 0.9300 . ?
C10 C11 1.401(5) . ?
C10 H10A 0.9300 . ?
C11 C12 1.350(5) . ?
C11 H11A 0.9300 . ?
C12 C13 1.413(4) . ?
C12 H12A 0.9300 . ?
C13 C14 1.398(4) . ?
C14 C15 1.411(4) . ?
C14 C21 1.503(4) . ?
C15 C16 1.415(5) . ?
C15 C20 1.440(4) . ?
C16 C17 1.340(5) . ?
C16 H16A 0.9300 . ?
C17 C18 1.392(6) . ?
C17 H17A 0.9300 . ?
C18 C19 1.346(6) . ?
C18 H18A 0.9300 . ?
C19 C20 1.423(5) . ?
C19 H19A 0.9300 . ?
C21 H21A 0.9700 . ?
C21 H21B 0.9700 . ?
C22 C23 1.354(4) . ?
C22 H22A 0.9300 . ?
C23 C24 1.401(4) . ?
C23 H23A 0.9300 . ?
C24 C25 1.403(4) . ?
C25 C26 1.349(5) . ?
C25 H25A 0.9300 . ?
C26 H26A 0.9300 . ?
S1 O6 1.435(2) . ?
S1 O5 1.436(3) . ?
S1 O7 1.437(2) . ?
S1 C53 1.779(3) . ?
C53 C57 1.355(4) . ?
C53 C54 1.432(4) . ?
C54 C55 1.409(4) . ?
C54 C54 1.412(5) 5_666 ?
C55 C56 1.352(5) . ?
C55 H55A 0.9300 . ?
C56 C57 1.398(5) 5_666 ?
C56 H56A 0.9305 . ?
C57 H57A 0.9306 . ?

loop_
_geom_hbond_atom_site_label_D
_geom_hbond_atom_site_label_H
_geom_hbond_atom_site_label_A
_geom_hbond_distance_DH
_geom_hbond_distance_HA
_geom_hbond_distance_DA
_geom_hbond_angle_DHA
_geom_hbond_site_symmetry_A
_geom_hbond_publ_flag
C21 H21A O7 0.97 2.39 3.240(4) 146.4 . yes
C23 H23A O1 0.93 2.65 3.155(4) 114.7 6_557 yes
C23 H23A O1W 0.93 2.55 3.281(4) 136.0 6_557 yes
C26 H26A O5 0.93 2.61 3.376(5) 140.4 2_565 yes

loop_
_geom_torsion_atom_site_label_1
_geom_torsion_atom_site_label_2
_geom_torsion_atom_site_label_3
_geom_torsion_atom_site_label_4
_geom_torsion
_geom_torsion_site_symmetry_1
_geom_torsion_site_symmetry_2
_geom_torsion_site_symmetry_3
_geom_torsion_site_symmetry_4
_geom_torsion_publ_flag
Cu1 O1 C1 C5 157.7(3) . . . . ?
Cu1 O1 C1 C2 -21.7(4) . . . . ?
O1 C1 C2 C3 178.2(4) . . . . ?
C5 C1 C2 C3 -1.2(5) . . . . ?
C4 N1 C3 C2 -0.3(6) . . . . ?
C6 N1 C3 C2 179.5(4) . . . . ?
C1 C2 C3 N1 0.8(6) . . . . ?
C3 N1 C4 C5 0.3(5) . . . . ?
C6 N1 C4 C5 -179.5(3) . . . . ?
N1 C4 C5 C1 -0.9(6) . . . . ?
O1 C1 C5 C4 -178.2(3) . . . . ?
C2 C1 C5 C4 1.3(5) . . . . ?
C4 N1 C6 C7 -155.1(3) . . . . ?
C3 N1 C6 C7 25.2(5) . . . . ?
N1 C6 C7 C8 80.0(4) . . . . ?
N1 C6 C7 C20 -100.2(3) . . . . ?
C20 C7 C8 C9 175.0(3) . . . . ?
C6 C7 C8 C9 -5.3(4) . . . . ?
C20 C7 C8 C13 -5.1(4) . . . . ?
C6 C7 C8 C13 174.7(2) . . . . ?
C7 C8 C9 C10 178.1(3) . . . . ?
C13 C8 C9 C10 -1.9(4) . . . . ?
C8 C9 C10 C11 -0.6(5) . . . . ?
C9 C10 C11 C12 2.2(5) . . . . ?
C10 C11 C12 C13 -1.3(5) . . . . ?
C11 C12 C13 C14 179.3(3) . . . . ?
C11 C12 C13 C8 -1.2(4) . . . . ?
C7 C8 C13 C14 2.3(4) . . . . ?
C9 C8 C13 C14 -177.8(3) . . . . ?
C7 C8 C13 C12 -177.3(3) . . . . ?
C9 C8 C13 C12 2.7(4) . . . . ?
C12 C13 C14 C15 -178.7(3) . . . . ?
C8 C13 C14 C15 1.7(4) . . . . ?
C12 C13 C14 C21 -0.1(4) . . . . ?
C8 C13 C14 C21 -179.7(2) . . . . ?
C13 C14 C15 C16 177.6(3) . . . . ?
C21 C14 C15 C16 -1.1(4) . . . . ?
C13 C14 C15 C20 -2.9(4) . . . . ?
C21 C14 C15 C20 178.5(2) . . . . ?
C14 C15 C16 C17 -178.9(3) . . . . ?
C20 C15 C16 C17 1.5(5) . . . . ?
C15 C16 C17 C18 0.6(7) . . . . ?
C16 C17 C18 C19 -2.8(7) . . . . ?
C17 C18 C19 C20 2.8(7) . . . . ?
C8 C7 C20 C19 -174.8(3) . . . . ?
C6 C7 C20 C19 5.4(5) . . . . ?
C8 C7 C20 C15 3.9(4) . . . . ?
C6 C7 C20 C15 -175.9(3) . . . . ?
C18 C19 C20 C7 178.1(4) . . . . ?
C18 C19 C20 C15 -0.6(6) . . . . ?
C14 C15 C20 C7 0.1(4) . . . . ?
C16 C15 C20 C7 179.7(3) . . . . ?
C14 C15 C20 C19 178.9(3) . . . . ?
C16 C15 C20 C19 -1.5(4) . . . . ?
C26 N2 C21 C14 -134.6(3) . . . . ?
C22 N2 C21 C14 47.2(4) . . . . ?
C13 C14 C21 N2 -103.1(3) . . . . ?
C15 C14 C21 N2 75.6(3) . . . . ?
C26 N2 C22 C23 3.2(5) . . . . ?
C21 N2 C22 C23 -178.5(3) . . . . ?
N2 C22 C23 C24 1.6(6) . . . . ?
Cu1 O2 C24 C23 8.2(5) 6_557 . . . ?
Cu1 O2 C24 C25 -171.2(3) 6_557 . . . ?
C22 C23 C24 O2 175.3(3) . . . . ?
C22 C23 C24 C25 -5.3(5) . . . . ?
O2 C24 C25 C26 -176.0(4) . . . . ?
C23 C24 C25 C26 4.5(6) . . . . ?
C22 N2 C26 C25 -4.0(6) . . . . ?
C21 N2 C26 C25 177.7(4) . . . . ?
C24 C25 C26 N2 0.0(7) . . . . ?
O6 S1 C53 C57 -110.6(3) . . . . ?
O5 S1 C53 C57 8.2(3) . . . . ?
O7 S1 C53 C57 128.7(3) . . . . ?
O6 S1 C53 C54 65.9(3) . . . . ?
O5 S1 C53 C54 -175.3(2) . . . . ?
O7 S1 C53 C54 -54.8(3) . . . . ?
C57 C53 C54 C55 179.3(3) . . . . ?
S1 C53 C54 C55 2.8(4) . . . . ?
C57 C53 C54 C54 -0.8(5) . . . 5_666 ?
S1 C53 C54 C54 -177.2(3) . . . 5_666 ?
C54 C54 C55 C56 -0.6(5) 5_666 . . . ?
C53 C54 C55 C56 179.3(3) . . . . ?
C54 C55 C56 C57 0.6(5) . . . 5_666 ?
C54 C53 C57 C56 0.9(5) . . . 5_666 ?
S1 C53 C57 C56 177.4(3) . . . 5_666 ?
